data_7121907
loop_
_publ_author_name
'Cao, Levy L.'
'Stephan, Douglas W.'

_publ_section_title
;
 Reversible 1,1-hydroaluminations and C-H activation in reactions of a
 cyclic (alkyl)(amino) carbene with alane.
;
_journal_issue 60
_journal_name_full 'Chemical communications (Cambridge, England)'
_journal_page_first 8407
_journal_page_last 8410
_journal_paper_doi 10.1039/c8cc05013a
_journal_volume 54
_journal_year 2018
_chemical_formula_sum 'C44 H73 Al N2'
_chemical_formula_weight 657.02
_space_group_crystal_system triclinic
_space_group_IT_number 2
_space_group_name_Hall '-P 1'
_space_group_name_H-M_alt 'P -1'
_symmetry_space_group_name_Hall '-P 1'
_symmetry_space_group_name_H-M 'P -1'
_atom_sites_solution_hydrogens mixed
_audit_creation_method SHELXL-2014/7
_audit_update_record
;
2018-06-21 deposited with the CCDC.
2018-07-03 downloaded from the CCDC.
;
_cell_angle_alpha 92.871(2)
_cell_angle_beta 98.051(2)
_cell_angle_gamma 101.380(2)
_cell_formula_units_Z 2
_cell_length_a 9.4074(6)
_cell_length_b 11.4610(8)
_cell_length_c 19.1698(13)
_cell_measurement_reflns_used 9895
_cell_measurement_temperature 150(2)
_cell_measurement_theta_max 28.66
_cell_measurement_theta_min 2.19
_cell_volume 1999.8(2)
_computing_cell_refinement 'Bruker SAINT'
_computing_data_collection 'Bruker APEX2'
_computing_data_reduction 'Bruker SAINT'
_computing_molecular_graphics 'Ortep 3'
_computing_structure_refinement 'SHELXL-2014/7 (Sheldrick, 2014)'
_computing_structure_solution 'SHELXT-2014/4 (Sheldrick, 2015)'
_diffrn_ambient_temperature 150(2)
_diffrn_measured_fraction_theta_full 0.999
_diffrn_measured_fraction_theta_max 0.999
_diffrn_measurement_device_type 'Bruker APEX-II CCD'
_diffrn_measurement_method '\f and \w scans'
_diffrn_radiation_type MoK\a
_diffrn_radiation_wavelength 0.71073
_diffrn_reflns_av_R_equivalents 0.0428
_diffrn_reflns_av_unetI/netI 0.0463
_diffrn_reflns_Laue_measured_fraction_full 0.999
_diffrn_reflns_Laue_measured_fraction_max 0.999
_diffrn_reflns_limit_h_max 10
_diffrn_reflns_limit_h_min -12
_diffrn_reflns_limit_k_max 15
_diffrn_reflns_limit_k_min -15
_diffrn_reflns_limit_l_max 25
_diffrn_reflns_limit_l_min -25
_diffrn_reflns_number 42000
_diffrn_reflns_point_group_measured_fraction_full 0.999
_diffrn_reflns_point_group_measured_fraction_max 0.999
_diffrn_reflns_theta_full 25.242
_diffrn_reflns_theta_max 28.281
_diffrn_reflns_theta_min 2.038
_exptl_absorpt_coefficient_mu 0.082
_exptl_absorpt_correction_T_max 0.7458
_exptl_absorpt_correction_T_min 0.6966
_exptl_absorpt_correction_type multi-scan
_exptl_absorpt_process_details
;
multi-scan from symmetry-related measurements
Sortav (Blessing 1995)
;
_exptl_crystal_colour colorless
_exptl_crystal_density_diffrn 1.091
_exptl_crystal_description block
_exptl_crystal_F_000 728
_exptl_crystal_size_max 0.16
_exptl_crystal_size_mid 0.14
_exptl_crystal_size_min 0.08
_refine_diff_density_max 0.310
_refine_diff_density_min -0.320
_refine_diff_density_rms 0.058
_refine_ls_extinction_method none
_refine_ls_goodness_of_fit_ref 1.024
_refine_ls_hydrogen_treatment mixed
_refine_ls_matrix_type full
_refine_ls_number_parameters 427
_refine_ls_number_reflns 9933
_refine_ls_number_restraints 0
_refine_ls_restrained_S_all 1.024
_refine_ls_R_factor_all 0.0748
_refine_ls_R_factor_gt 0.0450
_refine_ls_shift/su_max 0.001
_refine_ls_shift/su_mean 0.000
_refine_ls_structure_factor_coef Fsqd
_refine_ls_weighting_details 'w=1/[\s^2^(Fo^2^)+(0.0678P)^2^+0.3873P] where P=(Fo^2^+2Fc^2^)/3'
_refine_ls_weighting_scheme calc
_refine_ls_wR_factor_gt 0.1159
_refine_ls_wR_factor_ref 0.1295
_reflns_Friedel_coverage 0.000
_reflns_number_gt 7135
_reflns_number_total 9933
_reflns_threshold_expression 'I > 2\s(I)'
_cod_data_source_file c8cc05013a2.cif
_cod_data_source_block 3
_cod_depositor_comments 'Adding full bibliography for 7121906--7121908.cif.'
_cod_database_code 7121907
_shelx_shelxl_version_number 2014/7
_shelx_space_group_comment
;
The symmetry employed for this shelxl refinement is uniquely defined
by the following loop, which should always be used as a source of
symmetry information in preference to the above space-group names.
They are only intended as comments.
;

loop_
_space_group_symop_operation_xyz
'x, y, z'
'-x, -y, -z'

loop_
_atom_site_label
_atom_site_type_symbol
_atom_site_fract_x
_atom_site_fract_y
_atom_site_fract_z
_atom_site_U_iso_or_equiv
_atom_site_adp_type
_atom_site_occupancy
_atom_site_site_symmetry_order
_atom_site_calc_flag
_atom_site_refinement_flags_posn
_atom_site_refinement_flags_adp
Al1 Al 0.23187(5) 0.74895(3) 0.75364(2) 0.01744(11) Uani 1 1 d . .
H1 H 0.0855(17) 0.7811(14) 0.7566(8) 0.026 Uiso 1 1 d . U
N1 N 0.32236(13) 0.89956(9) 0.67639(6) 0.0166(2) Uani 1 1 d . .
N2 N 0.20776(13) 0.58920(10) 0.82099(6) 0.0178(2) Uani 1 1 d . .
C1 C 0.40071(15) 0.88120(11) 0.74899(7) 0.0177(3) Uani 1 1 d . .
H1A H 0.4912 0.8497 0.7447 0.021 Uiso 1 1 calc R U
C2 C 0.43967(16) 1.00455(11) 0.79298(7) 0.0196(3) Uani 1 1 d . .
C3 C 0.40839(16) 1.09351(12) 0.73780(7) 0.0216(3) Uani 1 1 d . .
H3A H 0.3662 1.1567 0.7592 0.026 Uiso 1 1 calc R U
H3B H 0.5010 1.1318 0.7220 0.026 Uiso 1 1 calc R U
C4 C 0.29995(16) 1.02640(11) 0.67429(7) 0.0196(3) Uani 1 1 d . .
C5 C 0.33414(18) 1.08051(12) 0.60596(8) 0.0257(3) Uani 1 1 d . .
H5A H 0.3181 1.1625 0.6070 0.038 Uiso 1 1 calc R U
H5B H 0.4367 1.0811 0.6013 0.038 Uiso 1 1 calc R U
H5C H 0.2696 1.0327 0.5656 0.038 Uiso 1 1 calc R U
C6 C 0.14189(17) 1.03218(12) 0.68197(8) 0.0248(3) Uani 1 1 d . .
H6A H 0.1297 1.1150 0.6805 0.037 Uiso 1 1 calc R U
H6B H 0.0747 0.9826 0.6432 0.037 Uiso 1 1 calc R U
H6C H 0.1200 1.0026 0.7272 0.037 Uiso 1 1 calc R U
C7 C 0.35563(15) 0.83868(11) 0.61462(7) 0.0165(3) Uani 1 1 d . .
C8 C 0.50071(15) 0.84636(11) 0.60032(7) 0.0188(3) Uani 1 1 d . .
C9 C 0.52446(17) 0.77471(13) 0.54385(8) 0.0243(3) Uani 1 1 d . .
H9A H 0.6221 0.7768 0.5355 0.029 Uiso 1 1 calc R U
C10 C 0.40989(17) 0.70106(13) 0.49991(8) 0.0258(3) Uani 1 1 d . .
H10A H 0.4284 0.6518 0.4623 0.031 Uiso 1 1 calc R U
C11 C 0.26772(17) 0.69970(12) 0.51124(7) 0.0230(3) Uani 1 1 d . .
H11A H 0.1886 0.6517 0.4796 0.028 Uiso 1 1 calc R U
C12 C 0.23733(15) 0.76686(11) 0.56783(7) 0.0182(3) Uani 1 1 d . .
C13 C 0.63297(16) 0.93407(12) 0.64072(8) 0.0229(3) Uani 1 1 d . .
H13A H 0.5967 0.9848 0.6754 0.027 Uiso 1 1 calc R U
C14 C 0.71022(18) 1.01688(14) 0.59089(9) 0.0312(4) Uani 1 1 d . .
H14A H 0.7948 1.0723 0.6181 0.047 Uiso 1 1 calc R U
H14B H 0.7437 0.9691 0.5551 0.047 Uiso 1 1 calc R U
H14C H 0.6416 1.0621 0.5676 0.047 Uiso 1 1 calc R U
C15 C 0.74498(17) 0.87327(15) 0.68194(9) 0.0310(4) Uani 1 1 d . .
H15A H 0.8272 0.9341 0.7067 0.047 Uiso 1 1 calc R U
H15B H 0.6983 0.8247 0.7164 0.047 Uiso 1 1 calc R U
H15C H 0.7813 0.8220 0.6492 0.047 Uiso 1 1 calc R U
C16 C 0.07712(15) 0.76385(12) 0.57429(7) 0.0200(3) Uani 1 1 d . .
H16A H 0.0745 0.8097 0.6197 0.024 Uiso 1 1 calc R U
C17 C 0.00569(17) 0.82577(13) 0.51385(8) 0.0277(3) Uani 1 1 d . .
H17A H -0.0972 0.8232 0.5187 0.042 Uiso 1 1 calc R U
H17B H 0.0578 0.9091 0.5158 0.042 Uiso 1 1 calc R U
H17C H 0.0108 0.7846 0.4685 0.042 Uiso 1 1 calc R U
C18 C -0.01390(17) 0.63794(13) 0.57565(8) 0.0254(3) Uani 1 1 d . .
H18A H -0.1153 0.6425 0.5799 0.038 Uiso 1 1 calc R U
H18B H -0.0124 0.5907 0.5318 0.038 Uiso 1 1 calc R U
H18C H 0.0277 0.6000 0.6161 0.038 Uiso 1 1 calc R U
C19 C 0.60340(16) 1.03821(12) 0.82495(8) 0.0254(3) Uani 1 1 d . .
H19A H 0.6617 1.0402 0.7857 0.030 Uiso 1 1 calc R U
H19B H 0.6233 1.1202 0.8480 0.030 Uiso 1 1 calc R U
C20 C 0.65889(19) 0.95788(14) 0.87827(9) 0.0363(4) Uani 1 1 d . .
H20A H 0.7638 0.9881 0.8947 0.054 Uiso 1 1 calc R U
H20B H 0.6051 0.9570 0.9185 0.054 Uiso 1 1 calc R U
H20C H 0.6437 0.8766 0.8560 0.054 Uiso 1 1 calc R U
C21 C 0.34435(17) 1.00672(12) 0.85197(7) 0.0237(3) Uani 1 1 d . .
H21A H 0.2402 0.9903 0.8297 0.028 Uiso 1 1 calc R U
H21B H 0.3577 0.9405 0.8818 0.028 Uiso 1 1 calc R U
C22 C 0.3741(2) 1.12212(14) 0.90019(9) 0.0346(4) Uani 1 1 d . .
H22A H 0.3075 1.1133 0.9355 0.052 Uiso 1 1 calc R U
H22B H 0.4758 1.1385 0.9242 0.052 Uiso 1 1 calc R U
H22C H 0.3579 1.1884 0.8718 0.052 Uiso 1 1 calc R U
C23 C 0.22533(15) 0.57675(11) 0.74166(7) 0.0171(3) Uani 1 1 d . .
H23A H 0.1327 0.5331 0.7116 0.021 Uiso 1 1 calc R U
C24 C 0.35592(16) 0.51342(11) 0.73540(7) 0.0186(3) Uani 1 1 d . .
C25 C 0.39063(17) 0.47061(12) 0.80963(7) 0.0213(3) Uani 1 1 d . .
H25A H 0.3418 0.3859 0.8102 0.026 Uiso 1 1 calc R U
H25B H 0.4978 0.4772 0.8223 0.026 Uiso 1 1 calc R U
C26 C 0.33550(16) 0.54818(12) 0.86325(7) 0.0209(3) Uani 1 1 d . .
C27 C 0.45263(17) 0.65839(13) 0.89379(8) 0.0274(3) Uani 1 1 d . .
H27A H 0.5357 0.6331 0.9212 0.041 Uiso 1 1 calc R U
H27B H 0.4865 0.7037 0.8551 0.041 Uiso 1 1 calc R U
H27C H 0.4106 0.7088 0.9246 0.041 Uiso 1 1 calc R U
C28 C 0.29143(18) 0.47570(14) 0.92437(8) 0.0283(3) Uani 1 1 d . .
H28A H 0.3778 0.4518 0.9496 0.042 Uiso 1 1 calc R U
H28B H 0.2511 0.5245 0.9569 0.042 Uiso 1 1 calc R U
H28C H 0.2171 0.4043 0.9058 0.042 Uiso 1 1 calc R U
C29 C 0.06398(16) 0.55396(12) 0.84308(7) 0.0190(3) Uani 1 1 d . .
C30 C -0.03010(16) 0.44158(12) 0.82272(7) 0.0216(3) Uani 1 1 d . .
C31 C -0.16465(17) 0.41458(13) 0.84711(8) 0.0260(3) Uani 1 1 d . .
H31A H -0.2291 0.3402 0.8317 0.031 Uiso 1 1 calc R U
C32 C -0.20658(17) 0.49313(14) 0.89305(8) 0.0273(3) Uani 1 1 d . .
H32A H -0.2979 0.4726 0.9099 0.033 Uiso 1 1 calc R U
C33 C -0.11419(17) 0.60159(13) 0.91418(8) 0.0261(3) Uani 1 1 d . .
H33A H -0.1422 0.6554 0.9464 0.031 Uiso 1 1 calc R U
C34 C 0.01915(16) 0.63462(12) 0.88973(7) 0.0215(3) Uani 1 1 d . .
C35 C 0.00695(18) 0.34310(12) 0.77695(8) 0.0264(3) Uani 1 1 d . .
H35A H 0.1109 0.3693 0.7690 0.032 Uiso 1 1 calc R U
C36 C -0.0906(2) 0.32269(16) 0.70471(9) 0.0394(4) Uani 1 1 d . .
H36A H -0.0646 0.2589 0.6763 0.059 Uiso 1 1 calc R U
H36B H -0.1937 0.2997 0.7111 0.059 Uiso 1 1 calc R U
H36C H -0.0761 0.3964 0.6805 0.059 Uiso 1 1 calc R U
C37 C -0.0045(2) 0.22601(13) 0.81369(10) 0.0376(4) Uani 1 1 d . .
H37A H 0.0200 0.1646 0.7828 0.056 Uiso 1 1 calc R U
H37B H 0.0640 0.2393 0.8582 0.056 Uiso 1 1 calc R U
H37C H -0.1048 0.1996 0.8235 0.056 Uiso 1 1 calc R U
C38 C 0.10990(18) 0.75752(13) 0.91712(8) 0.0253(3) Uani 1 1 d . .
H38A H 0.1946 0.7750 0.8904 0.030 Uiso 1 1 calc R U
C39 C 0.0204(2) 0.85484(14) 0.90506(10) 0.0363(4) Uani 1 1 d . .
H39A H 0.0818 0.9327 0.9232 0.055 Uiso 1 1 calc R U
H39B H -0.0130 0.8557 0.8544 0.055 Uiso 1 1 calc R U
H39C H -0.0647 0.8384 0.9299 0.055 Uiso 1 1 calc R U
C40 C 0.1710(2) 0.76240(15) 0.99556(9) 0.0375(4) Uani 1 1 d . .
H40A H 0.2287 0.8426 1.0113 0.056 Uiso 1 1 calc R U
H40B H 0.0898 0.7437 1.0228 0.056 Uiso 1 1 calc R U
H40C H 0.2339 0.7040 1.0029 0.056 Uiso 1 1 calc R U
C41 C 0.49044(16) 0.59978(12) 0.71658(8) 0.0243(3) Uani 1 1 d . .
H41A H 0.4582 0.6385 0.6738 0.029 Uiso 1 1 calc R U
H41B H 0.5252 0.6633 0.7556 0.029 Uiso 1 1 calc R U
C42 C 0.62065(19) 0.54428(15) 0.70296(9) 0.0333(4) Uani 1 1 d . .
H42A H 0.6996 0.6065 0.6915 0.050 Uiso 1 1 calc R U
H42B H 0.6564 0.5079 0.7454 0.050 Uiso 1 1 calc R U
H42C H 0.5892 0.4830 0.6633 0.050 Uiso 1 1 calc R U
C43 C 0.31445(18) 0.40514(12) 0.67998(7) 0.0234(3) Uani 1 1 d . .
H43A H 0.3961 0.3619 0.6839 0.028 Uiso 1 1 calc R U
H43B H 0.2273 0.3503 0.6917 0.028 Uiso 1 1 calc R U
C44 C 0.2812(2) 0.43434(14) 0.60380(8) 0.0325(4) Uani 1 1 d . .
H44A H 0.2562 0.3603 0.5727 0.049 Uiso 1 1 calc R U
H44B H 0.1984 0.4750 0.5986 0.049 Uiso 1 1 calc R U
H44C H 0.3676 0.4866 0.5908 0.049 Uiso 1 1 calc R U

loop_
_atom_site_aniso_label
_atom_site_aniso_U_11
_atom_site_aniso_U_22
_atom_site_aniso_U_33
_atom_site_aniso_U_23
_atom_site_aniso_U_13
_atom_site_aniso_U_12
Al1 0.0182(2) 0.01388(18) 0.0196(2) -0.00049(15) 0.00247(16) 0.00262(15)
N1 0.0199(6) 0.0147(5) 0.0154(5) 0.0001(4) 0.0027(4) 0.0046(4)
N2 0.0195(6) 0.0185(5) 0.0152(5) 0.0010(4) 0.0024(5) 0.0037(4)
C1 0.0216(7) 0.0139(6) 0.0168(6) -0.0001(5) 0.0012(5) 0.0033(5)
C2 0.0223(7) 0.0147(6) 0.0197(7) -0.0012(5) 0.0014(6) 0.0008(5)
C3 0.0266(8) 0.0141(6) 0.0232(7) 0.0005(5) 0.0041(6) 0.0019(5)
C4 0.0250(8) 0.0140(6) 0.0203(7) 0.0007(5) 0.0032(6) 0.0061(5)
C5 0.0365(9) 0.0187(6) 0.0235(7) 0.0052(5) 0.0056(6) 0.0082(6)
C6 0.0277(8) 0.0193(7) 0.0295(8) -0.0001(6) 0.0048(6) 0.0099(6)
C7 0.0205(7) 0.0135(6) 0.0163(6) 0.0025(5) 0.0043(5) 0.0039(5)
C8 0.0200(7) 0.0170(6) 0.0198(7) 0.0034(5) 0.0048(6) 0.0034(5)
C9 0.0240(8) 0.0235(7) 0.0274(8) 0.0023(6) 0.0100(6) 0.0054(6)
C10 0.0328(9) 0.0225(7) 0.0235(7) -0.0029(6) 0.0107(6) 0.0057(6)
C11 0.0274(8) 0.0197(6) 0.0197(7) -0.0023(5) 0.0017(6) 0.0018(6)
C12 0.0214(7) 0.0151(6) 0.0182(7) 0.0030(5) 0.0027(5) 0.0039(5)
C13 0.0202(8) 0.0230(7) 0.0246(7) -0.0002(6) 0.0076(6) -0.0003(6)
C14 0.0297(9) 0.0270(8) 0.0347(9) 0.0010(6) 0.0123(7) -0.0044(6)
C15 0.0202(8) 0.0369(8) 0.0345(9) 0.0016(7) 0.0044(7) 0.0026(7)
C16 0.0187(7) 0.0196(6) 0.0207(7) 0.0002(5) 0.0012(6) 0.0032(5)
C17 0.0256(8) 0.0267(7) 0.0306(8) 0.0070(6) 0.0001(6) 0.0068(6)
C18 0.0223(8) 0.0230(7) 0.0287(8) 0.0032(6) 0.0010(6) 0.0010(6)
C19 0.0240(8) 0.0196(7) 0.0282(8) -0.0042(6) -0.0008(6) -0.0011(6)
C20 0.0321(10) 0.0296(8) 0.0398(10) -0.0016(7) -0.0118(7) 0.0024(7)
C21 0.0293(8) 0.0195(6) 0.0210(7) -0.0018(5) 0.0036(6) 0.0030(6)
C22 0.0478(11) 0.0263(8) 0.0289(8) -0.0071(6) 0.0093(8) 0.0055(7)
C23 0.0197(7) 0.0155(6) 0.0154(6) 0.0011(5) 0.0023(5) 0.0020(5)
C24 0.0240(8) 0.0145(6) 0.0185(7) 0.0017(5) 0.0040(6) 0.0059(5)
C25 0.0245(8) 0.0202(6) 0.0210(7) 0.0042(5) 0.0034(6) 0.0081(6)
C26 0.0227(8) 0.0219(7) 0.0180(7) 0.0025(5) 0.0001(6) 0.0063(6)
C27 0.0255(8) 0.0286(7) 0.0258(8) -0.0030(6) -0.0007(6) 0.0048(6)
C28 0.0351(9) 0.0316(8) 0.0199(7) 0.0071(6) 0.0028(6) 0.0111(7)
C29 0.0217(7) 0.0194(6) 0.0162(6) 0.0040(5) 0.0026(5) 0.0043(5)
C30 0.0252(8) 0.0200(6) 0.0194(7) 0.0028(5) 0.0040(6) 0.0034(6)
C31 0.0235(8) 0.0254(7) 0.0271(8) 0.0036(6) 0.0036(6) -0.0001(6)
C32 0.0225(8) 0.0349(8) 0.0264(8) 0.0067(6) 0.0082(6) 0.0064(6)
C33 0.0298(9) 0.0296(7) 0.0223(7) 0.0029(6) 0.0092(6) 0.0108(6)
C34 0.0255(8) 0.0215(7) 0.0186(7) 0.0037(5) 0.0043(6) 0.0063(6)
C35 0.0287(8) 0.0187(7) 0.0305(8) -0.0017(6) 0.0110(7) -0.0019(6)
C36 0.0410(11) 0.0362(9) 0.0341(9) -0.0121(7) 0.0067(8) -0.0054(8)
C37 0.0450(11) 0.0195(7) 0.0510(11) 0.0022(7) 0.0224(9) 0.0026(7)
C38 0.0322(9) 0.0216(7) 0.0234(7) -0.0012(6) 0.0096(6) 0.0056(6)
C39 0.0466(11) 0.0261(8) 0.0433(10) 0.0035(7) 0.0211(8) 0.0142(7)
C40 0.0496(11) 0.0337(9) 0.0268(8) -0.0076(7) 0.0052(8) 0.0057(8)
C41 0.0253(8) 0.0205(7) 0.0295(8) 0.0034(6) 0.0087(6) 0.0074(6)
C42 0.0305(9) 0.0329(8) 0.0422(10) 0.0061(7) 0.0140(8) 0.0134(7)
C43 0.0314(8) 0.0172(6) 0.0229(7) 0.0006(5) 0.0051(6) 0.0075(6)
C44 0.0464(11) 0.0288(8) 0.0234(8) -0.0015(6) 0.0016(7) 0.0141(7)

loop_
_atom_type_symbol
_atom_type_description
_atom_type_scat_dispersion_real
_atom_type_scat_dispersion_imag
_atom_type_scat_source
C C 0.0033 0.0016 'International Tables Vol C Tables 4.2.6.8 and 6.1.1.4'
H H 0.0000 0.0000 'International Tables Vol C Tables 4.2.6.8 and 6.1.1.4'
N N 0.0061 0.0033 'International Tables Vol C Tables 4.2.6.8 and 6.1.1.4'
Al Al 0.0645 0.0514 'International Tables Vol C Tables 4.2.6.8 and 6.1.1.4'

loop_
_geom_angle_atom_site_label_1
_geom_angle_atom_site_label_2
_geom_angle_atom_site_label_3
_geom_angle
C23 Al1 C1 127.56(6)
C23 Al1 N2 42.08(5)
C1 Al1 N2 131.53(5)
C23 Al1 N1 127.04(5)
C1 Al1 N1 38.74(5)
N2 Al1 N1 163.26(4)
C23 Al1 H1 114.5(6)
C1 Al1 H1 117.4(6)
N2 Al1 H1 99.0(6)
N1 Al1 H1 97.6(6)
C7 N1 C4 120.19(10)
C7 N1 C1 118.65(10)
C4 N1 C1 110.14(10)
C7 N1 Al1 107.90(7)
C4 N1 Al1 128.49(8)
C1 N1 Al1 54.42(6)
C29 N2 C26 117.17(10)
C29 N2 C23 120.72(10)
C26 N2 C23 107.48(10)
C29 N2 Al1 114.96(8)
C26 N2 Al1 124.35(8)
C23 N2 Al1 57.79(6)
N1 C1 C2 107.30(10)
N1 C1 Al1 86.85(7)
C2 C1 Al1 126.88(10)
N1 C1 H1A 110.8
C2 C1 H1A 110.8
Al1 C1 H1A 110.8
C21 C2 C19 109.89(12)
C21 C2 C3 111.40(12)
C19 C2 C3 108.45(11)
C21 C2 C1 111.35(11)
C19 C2 C1 111.89(12)
C3 C2 C1 103.70(10)
C4 C3 C2 109.29(11)
C4 C3 H3A 109.8
C2 C3 H3A 109.8
C4 C3 H3B 109.8
C2 C3 H3B 109.8
H3A C3 H3B 108.3
N1 C4 C5 112.45(11)
N1 C4 C6 110.76(11)
C5 C4 C6 108.30(12)
N1 C4 C3 103.65(11)
C5 C4 C3 110.43(12)
C6 C4 C3 111.25(11)
C4 C5 H5A 109.5
C4 C5 H5B 109.5
H5A C5 H5B 109.5
C4 C5 H5C 109.5
H5A C5 H5C 109.5
H5B C5 H5C 109.5
C4 C6 H6A 109.5
C4 C6 H6B 109.5
H6A C6 H6B 109.5
C4 C6 H6C 109.5
H6A C6 H6C 109.5
H6B C6 H6C 109.5
C8 C7 C12 119.35(12)
C8 C7 N1 122.70(12)
C12 C7 N1 117.94(12)
C9 C8 C7 118.93(13)
C9 C8 C13 117.41(13)
C7 C8 C13 123.57(12)
C10 C9 C8 121.66(14)
C10 C9 H9A 119.2
C8 C9 H9A 119.2
C9 C10 C11 119.21(13)
C9 C10 H10A 120.4
C11 C10 H10A 120.4
C10 C11 C12 121.73(13)
C10 C11 H11A 119.1
C12 C11 H11A 119.1
C11 C12 C7 118.89(13)
C11 C12 C16 118.01(12)
C7 C12 C16 123.03(12)
C8 C13 C15 113.32(12)
C8 C13 C14 111.08(12)
C15 C13 C14 108.88(13)
C8 C13 H13A 107.8
C15 C13 H13A 107.8
C14 C13 H13A 107.8
C13 C14 H14A 109.5
C13 C14 H14B 109.5
H14A C14 H14B 109.5
C13 C14 H14C 109.5
H14A C14 H14C 109.5
H14B C14 H14C 109.5
C13 C15 H15A 109.5
C13 C15 H15B 109.5
H15A C15 H15B 109.5
C13 C15 H15C 109.5
H15A C15 H15C 109.5
H15B C15 H15C 109.5
C12 C16 C18 113.74(11)
C12 C16 C17 110.34(12)
C18 C16 C17 109.21(12)
C12 C16 H16A 107.8
C18 C16 H16A 107.8
C17 C16 H16A 107.8
C16 C17 H17A 109.5
C16 C17 H17B 109.5
H17A C17 H17B 109.5
C16 C17 H17C 109.5
H17A C17 H17C 109.5
H17B C17 H17C 109.5
C16 C18 H18A 109.5
C16 C18 H18B 109.5
H18A C18 H18B 109.5
C16 C18 H18C 109.5
H18A C18 H18C 109.5
H18B C18 H18C 109.5
C20 C19 C2 116.94(12)
C20 C19 H19A 108.1
C2 C19 H19A 108.1
C20 C19 H19B 108.1
C2 C19 H19B 108.1
H19A C19 H19B 107.3
C19 C20 H20A 109.5
C19 C20 H20B 109.5
H20A C20 H20B 109.5
C19 C20 H20C 109.5
H20A C20 H20C 109.5
H20B C20 H20C 109.5
C22 C21 C2 116.61(12)
C22 C21 H21A 108.1
C2 C21 H21A 108.1
C22 C21 H21B 108.1
C2 C21 H21B 108.1
H21A C21 H21B 107.3
C21 C22 H22A 109.5
C21 C22 H22B 109.5
H22A C22 H22B 109.5
C21 C22 H22C 109.5
H22A C22 H22C 109.5
H22B C22 H22C 109.5
N2 C23 C24 108.15(10)
N2 C23 Al1 80.13(7)
C24 C23 Al1 127.67(9)
N2 C23 H23A 111.9
C24 C23 H23A 111.9
Al1 C23 H23A 111.9
C25 C24 C41 110.75(12)
C25 C24 C43 109.64(11)
C41 C24 C43 108.45(11)
C25 C24 C23 103.50(11)
C41 C24 C23 111.87(11)
C43 C24 C23 112.57(12)
C26 C25 C24 108.94(11)
C26 C25 H25A 109.9
C24 C25 H25A 109.9
C26 C25 H25B 109.9
C24 C25 H25B 109.9
H25A C25 H25B 108.3
N2 C26 C28 113.11(12)
N2 C26 C27 108.69(11)
C28 C26 C27 108.25(12)
N2 C26 C25 104.74(11)
C28 C26 C25 110.06(11)
C27 C26 C25 112.02(12)
C26 C27 H27A 109.5
C26 C27 H27B 109.5
H27A C27 H27B 109.5
C26 C27 H27C 109.5
H27A C27 H27C 109.5
H27B C27 H27C 109.5
C26 C28 H28A 109.5
C26 C28 H28B 109.5
H28A C28 H28B 109.5
C26 C28 H28C 109.5
H28A C28 H28C 109.5
H28B C28 H28C 109.5
C30 C29 C34 118.26(13)
C30 C29 N2 123.38(12)
C34 C29 N2 118.31(12)
C31 C30 C29 119.63(13)
C31 C30 C35 116.01(12)
C29 C30 C35 124.33(13)
C32 C31 C30 121.64(14)
C32 C31 H31A 119.2
C30 C31 H31A 119.2
C33 C32 C31 118.96(14)
C33 C32 H32A 120.5
C31 C32 H32A 120.5
C32 C33 C34 121.77(14)
C32 C33 H33A 119.1
C34 C33 H33A 119.1
C33 C34 C29 119.69(13)
C33 C34 C38 116.17(13)
C29 C34 C38 124.13(13)
C30 C35 C36 111.10(14)
C30 C35 C37 111.61(13)
C36 C35 C37 110.53(13)
C30 C35 H35A 107.8
C36 C35 H35A 107.8
C37 C35 H35A 107.8
C35 C36 H36A 109.5
C35 C36 H36B 109.5
H36A C36 H36B 109.5
C35 C36 H36C 109.5
H36A C36 H36C 109.5
H36B C36 H36C 109.5
C35 C37 H37A 109.5
C35 C37 H37B 109.5
H37A C37 H37B 109.5
C35 C37 H37C 109.5
H37A C37 H37C 109.5
H37B C37 H37C 109.5
C34 C38 C40 111.74(12)
C34 C38 C39 111.49(14)
C40 C38 C39 109.33(13)
C34 C38 H38A 108.0
C40 C38 H38A 108.0
C39 C38 H38A 108.0
C38 C39 H39A 109.5
C38 C39 H39B 109.5
H39A C39 H39B 109.5
C38 C39 H39C 109.5
H39A C39 H39C 109.5
H39B C39 H39C 109.5
C38 C40 H40A 109.5
C38 C40 H40B 109.5
H40A C40 H40B 109.5
C38 C40 H40C 109.5
H40A C40 H40C 109.5
H40B C40 H40C 109.5
C42 C41 C24 116.17(12)
C42 C41 H41A 108.2
C24 C41 H41A 108.2
C42 C41 H41B 108.2
C24 C41 H41B 108.2
H41A C41 H41B 107.4
C41 C42 H42A 109.5
C41 C42 H42B 109.5
H42A C42 H42B 109.5
C41 C42 H42C 109.5
H42A C42 H42C 109.5
H42B C42 H42C 109.5
C44 C43 C24 115.48(12)
C44 C43 H43A 108.4
C24 C43 H43A 108.4
C44 C43 H43B 108.4
C24 C43 H43B 108.4
H43A C43 H43B 107.5
C43 C44 H44A 109.5
C43 C44 H44B 109.5
H44A C44 H44B 109.5
C43 C44 H44C 109.5
H44A C44 H44C 109.5
H44B C44 H44C 109.5

loop_
_geom_bond_atom_site_label_1
_geom_bond_atom_site_label_2
_geom_bond_distance
Al1 C23 1.9632(13)
Al1 C1 1.9827(14)
Al1 N2 2.2860(12)
Al1 N1 2.4343(12)
Al1 H1 1.502(16)
N1 C7 1.4471(16)
N1 C4 1.5112(16)
N1 C1 1.5256(17)
N2 C29 1.4607(18)
N2 C26 1.5199(18)
N2 C23 1.5550(17)
C1 C2 1.5600(17)
C1 H1A 1.0000
C2 C21 1.541(2)
C2 C19 1.541(2)
C2 C3 1.5442(19)
C3 C4 1.5373(19)
C3 H3A 0.9900
C3 H3B 0.9900
C4 C5 1.5246(19)
C4 C6 1.528(2)
C5 H5A 0.9800
C5 H5B 0.9800
C5 H5C 0.9800
C6 H6A 0.9800
C6 H6B 0.9800
C6 H6C 0.9800
C7 C8 1.416(2)
C7 C12 1.4163(19)
C8 C9 1.3954(19)
C8 C13 1.5221(19)
C9 C10 1.378(2)
C9 H9A 0.9500
C10 C11 1.382(2)
C10 H10A 0.9500
C11 C12 1.3932(19)
C11 H11A 0.9500
C12 C16 1.523(2)
C13 C15 1.527(2)
C13 C14 1.535(2)
C13 H13A 1.0000
C14 H14A 0.9800
C14 H14B 0.9800
C14 H14C 0.9800
C15 H15A 0.9800
C15 H15B 0.9800
C15 H15C 0.9800
C16 C18 1.5292(19)
C16 C17 1.533(2)
C16 H16A 1.0000
C17 H17A 0.9800
C17 H17B 0.9800
C17 H17C 0.9800
C18 H18A 0.9800
C18 H18B 0.9800
C18 H18C 0.9800
C19 C20 1.516(2)
C19 H19A 0.9900
C19 H19B 0.9900
C20 H20A 0.9800
C20 H20B 0.9800
C20 H20C 0.9800
C21 C22 1.5301(19)
C21 H21A 0.9900
C21 H21B 0.9900
C22 H22A 0.9800
C22 H22B 0.9800
C22 H22C 0.9800
C23 C24 1.5604(19)
C23 H23A 1.0000
C24 C25 1.5412(19)
C24 C41 1.543(2)
C24 C43 1.5433(18)
C25 C26 1.5348(19)
C25 H25A 0.9900
C25 H25B 0.9900
C26 C28 1.527(2)
C26 C27 1.532(2)
C27 H27A 0.9800
C27 H27B 0.9800
C27 H27C 0.9800
C28 H28A 0.9800
C28 H28B 0.9800
C28 H28C 0.9800
C29 C30 1.4134(19)
C29 C34 1.4174(19)
C30 C31 1.394(2)
C30 C35 1.519(2)
C31 C32 1.378(2)
C31 H31A 0.9500
C32 C33 1.375(2)
C32 H32A 0.9500
C33 C34 1.390(2)
C33 H33A 0.9500
C34 C38 1.521(2)
C35 C36 1.531(2)
C35 C37 1.539(2)
C35 H35A 1.0000
C36 H36A 0.9800
C36 H36B 0.9800
C36 H36C 0.9800
C37 H37A 0.9800
C37 H37B 0.9800
C37 H37C 0.9800
C38 C40 1.527(2)
C38 C39 1.532(2)
C38 H38A 1.0000
C39 H39A 0.9800
C39 H39B 0.9800
C39 H39C 0.9800
C40 H40A 0.9800
C40 H40B 0.9800
C40 H40C 0.9800
C41 C42 1.534(2)
C41 H41A 0.9900
C41 H41B 0.9900
C42 H42A 0.9800
C42 H42B 0.9800
C42 H42C 0.9800
C43 C44 1.518(2)
C43 H43A 0.9900
C43 H43B 0.9900
C44 H44A 0.9800
C44 H44B 0.9800
C44 H44C 0.9800
